data_4062493
loop_
_publ_author_name
'Mart\'in, M.'
'Sola, E.'
'Torres, O.'
'Plou, P.'
'Oro, L.A.'

_publ_section_title
;
 Versatility of Cyclooctadiene Ligands in Iridium Chemistry and Catalysis
;
_journal_name_full Organometallics
_journal_year 2003
_chemical_formula_moiety 'C27 H34 Ir N P, B F4'
_chemical_formula_sum 'C27 H34 B F4 Ir N P'
_chemical_formula_weight 682.53
_space_group_IT_number 14
_symmetry_cell_setting monoclinic
_symmetry_space_group_name_Hall '-P 2ybc'
_symmetry_space_group_name_H-M 'P 1 21/c 1'
_cell_angle_alpha 90.00
_cell_angle_beta 110.471(3)
_cell_angle_gamma 90.00
_cell_formula_units_Z 4
_cell_length_a 16.711(3)
_cell_length_b 13.970(3)
_cell_length_c 11.966(2)
_cell_measurement_temperature 100(2)
_cell_volume 2617.1(8)
_diffrn_ambient_temperature 100(2)
_exptl_crystal_density_diffrn 1.732
_cod_original_sg_symbol_H-M 'P 21/c'
_cod_database_code 4062493

loop_
_symmetry_equiv_pos_as_xyz
'x, y, z'
'-x, y+1/2, -z+1/2'
'-x, -y, -z'
'x, -y-1/2, z-1/2'

loop_
_atom_site_label
_atom_site_type_symbol
_atom_site_fract_x
_atom_site_fract_y
_atom_site_fract_z
_atom_site_U_iso_or_equiv
_atom_site_adp_type
_atom_site_occupancy
_atom_site_symmetry_multiplicity
_atom_site_calc_flag
_atom_site_refinement_flags
_atom_site_disorder_assembly
_atom_site_disorder_group
Ir1 Ir 0.742789(10) -0.031470(12) 0.180415(14) 0.02334(5) Uani 1 1 d . . .
P1 P 0.67651(7) 0.10660(8) 0.08465(10) 0.0263(2) Uani 1 1 d . . .
F1 F 0.49836(17) 0.0983(2) 0.2315(2) 0.0438(7) Uani 1 1 d . . .
F2 F 0.55146(18) 0.1527(2) 0.4216(2) 0.0529(8) Uani 1 1 d . . .
F3 F 0.41736(19) 0.0936(3) 0.3463(3) 0.0602(9) Uani 1 1 d . . .
F4 F 0.4462(2) 0.2348(2) 0.2802(3) 0.0598(9) Uani 1 1 d . . .
N1 N 0.6537(2) -0.0491(2) 0.2631(3) 0.0240(8) Uani 1 1 d . . .
C1 C 0.8411(3) -0.0459(4) 0.1101(4) 0.0329(11) Uani 1 1 d . . .
H1 H 0.868(3) 0.005(3) 0.114(4) 0.018(11) Uiso 1 1 d . . .
C2 C 0.8643(3) -0.1025(4) 0.2172(4) 0.0351(11) Uani 1 1 d . . .
H2 H 0.900(3) -0.076(3) 0.271(4) 0.024(13) Uiso 1 1 d . . .
C3 C 0.8169(3) -0.1761(4) 0.2372(5) 0.0380(12) Uani 1 1 d . . .
H3 H 0.827(2) -0.192(3) 0.304(3) 0.011(11) Uiso 1 1 d . . .
C4 C 0.7547(3) -0.2379(3) 0.1404(4) 0.0432(13) Uani 1 1 d . . .
H4A H 0.7799 -0.2578 0.0806 0.052 Uiso 1 1 calc R . .
H4B H 0.7384 -0.2958 0.1752 0.052 Uiso 1 1 calc R . .
C5 C 0.6794(3) -0.1741(3) 0.0858(4) 0.0349(11) Uani 1 1 d . . .
H5 H 0.635(3) -0.183(3) 0.110(4) 0.034(13) Uiso 1 1 d . . .
C6 C 0.6695(3) -0.1118(4) -0.0020(4) 0.0355(11) Uani 1 1 d . . .
H6 H 0.618(2) -0.088(3) -0.032(3) 0.014(10) Uiso 1 1 d . . .
C7 C 0.7225(3) -0.1003(4) -0.0787(4) 0.0472(13) Uani 1 1 d . . .
H7A H 0.7118 -0.1557 -0.1335 0.057 Uiso 1 1 calc R . .
H7B H 0.7031 -0.0422 -0.1282 0.057 Uiso 1 1 calc R . .
C8 C 0.8162(3) -0.0925(4) -0.0137(4) 0.0461(13) Uani 1 1 d . . .
H8A H 0.8416 -0.0546 -0.0629 0.055 Uiso 1 1 calc R . .
H8B H 0.8414 -0.1574 -0.0045 0.055 Uiso 1 1 calc R . .
C9 C 0.8156(3) 0.0537(3) 0.3209(4) 0.0248(9) Uani 1 1 d . . .
C10 C 0.8607(3) 0.1302(3) 0.3084(4) 0.0269(10) Uani 1 1 d . . .
H10 H 0.861(3) 0.148(3) 0.233(4) 0.026(11) Uiso 1 1 d . . .
C11 C 0.9062(3) 0.2043(3) 0.3945(4) 0.0277(9) Uani 1 1 d . . .
C12 C 0.9388(3) 0.1947(3) 0.5191(4) 0.0308(10) Uani 1 1 d . . .
H12 H 0.9334 0.1352 0.5542 0.037 Uiso 1 1 calc R . .
C13 C 0.9786(3) 0.2705(3) 0.5914(4) 0.0300(10) Uani 1 1 d . . .
H13 H 1.0016 0.2618 0.6754 0.036 Uiso 1 1 calc R . .
C14 C 0.9852(3) 0.3574(3) 0.5441(4) 0.0363(11) Uani 1 1 d . . .
H14 H 1.0116 0.4094 0.5947 0.044 Uiso 1 1 calc R . .
C15 C 0.9530(3) 0.3691(3) 0.4211(5) 0.0405(12) Uani 1 1 d . . .
H15 H 0.9573 0.4294 0.3872 0.049 Uiso 1 1 calc R . .
C16 C 0.9146(3) 0.2932(3) 0.3480(4) 0.0330(10) Uani 1 1 d . . .
H16 H 0.8933 0.3021 0.2640 0.040 Uiso 1 1 calc R . .
C17 C 0.8167(3) 0.0244(3) 0.4408(4) 0.0295(9) Uani 1 1 d . . .
C18 C 0.8787(3) -0.0391(3) 0.5101(4) 0.0352(11) Uani 1 1 d . . .
H18 H 0.9189 -0.0662 0.4794 0.042 Uiso 1 1 calc R . .
C19 C 0.8815(4) -0.0624(3) 0.6238(4) 0.0474(14) Uani 1 1 d . . .
H19 H 0.9246 -0.1044 0.6714 0.057 Uiso 1 1 calc R . .
C20 C 0.8237(4) -0.0262(4) 0.6683(4) 0.0534(15) Uani 1 1 d . . .
H20 H 0.8263 -0.0433 0.7463 0.064 Uiso 1 1 calc R . .
C21 C 0.7615(4) 0.0350(4) 0.6013(4) 0.0465(13) Uani 1 1 d . . .
H21 H 0.7206 0.0596 0.6324 0.056 Uiso 1 1 calc R . .
C22 C 0.7582(3) 0.0613(3) 0.4868(4) 0.0338(11) Uani 1 1 d . . .
H22 H 0.7156 0.1046 0.4407 0.041 Uiso 1 1 calc R . .
C23 C 0.6087(3) -0.0678(3) 0.3132(4) 0.0280(10) Uani 1 1 d . . .
C24 C 0.5546(3) -0.0937(4) 0.3802(4) 0.0404(12) Uani 1 1 d . . .
H24A H 0.5566 -0.1632 0.3921 0.061 Uiso 1 1 calc R . .
H24B H 0.4957 -0.0740 0.3359 0.061 Uiso 1 1 calc R . .
H24C H 0.5750 -0.0616 0.4579 0.061 Uiso 1 1 calc R . .
C25 C 0.5672(3) 0.0969(3) -0.0155(4) 0.0365(11) Uani 1 1 d . . .
H25A H 0.5460 0.1604 -0.0472 0.055 Uiso 1 1 calc R . .
H25B H 0.5318 0.0713 0.0278 0.055 Uiso 1 1 calc R . .
H25C H 0.5643 0.0539 -0.0815 0.055 Uiso 1 1 calc R . .
C26 C 0.6651(3) 0.2036(3) 0.1780(4) 0.0344(11) Uani 1 1 d . . .
H26A H 0.7216 0.2239 0.2314 0.052 Uiso 1 1 calc R . .
H26B H 0.6311 0.1819 0.2254 0.052 Uiso 1 1 calc R . .
H26C H 0.6362 0.2576 0.1277 0.052 Uiso 1 1 calc R . .
C27 C 0.7282(3) 0.1619(4) -0.0097(4) 0.0419(12) Uani 1 1 d . . .
H27A H 0.6948 0.2175 -0.0503 0.063 Uiso 1 1 calc R . .
H27B H 0.7319 0.1155 -0.0691 0.063 Uiso 1 1 calc R . .
H27C H 0.7858 0.1826 0.0395 0.063 Uiso 1 1 calc R . .
B1 B 0.4784(4) 0.1454(4) 0.3205(5) 0.0353(13) Uani 1 1 d . . .

loop_
_atom_site_aniso_label
_atom_site_aniso_U_11
_atom_site_aniso_U_22
_atom_site_aniso_U_33
_atom_site_aniso_U_23
_atom_site_aniso_U_13
_atom_site_aniso_U_12
Ir1 0.02619(9) 0.02221(8) 0.02180(8) 0.00102(8) 0.00865(6) 0.00030(9)
P1 0.0281(6) 0.0238(6) 0.0262(6) 0.0050(5) 0.0085(5) -0.0018(5)
F1 0.0452(17) 0.0503(18) 0.0379(15) -0.0070(14) 0.0169(13) 0.0085(14)
F2 0.0510(19) 0.053(2) 0.0417(17) -0.0104(15) -0.0002(14) 0.0019(15)
F3 0.0512(19) 0.086(3) 0.0490(18) 0.0127(18) 0.0246(16) -0.0066(19)
F4 0.075(2) 0.0390(18) 0.060(2) -0.0011(15) 0.0164(17) 0.0188(17)
N1 0.0283(19) 0.017(2) 0.0236(17) -0.0029(14) 0.0055(15) -0.0025(15)
C1 0.033(3) 0.037(3) 0.029(2) -0.002(2) 0.011(2) -0.003(2)
C2 0.029(3) 0.045(3) 0.029(3) -0.005(2) 0.007(2) 0.008(2)
C3 0.046(3) 0.033(3) 0.033(3) 0.002(2) 0.012(3) 0.009(2)
C4 0.064(4) 0.028(3) 0.042(3) -0.005(2) 0.024(3) 0.001(3)
C5 0.037(3) 0.030(3) 0.042(3) -0.010(2) 0.019(2) -0.003(2)
C6 0.031(3) 0.031(3) 0.040(3) -0.014(2) 0.007(2) -0.001(2)
C7 0.050(3) 0.064(4) 0.026(2) -0.013(3) 0.011(2) -0.016(3)
C8 0.041(3) 0.069(4) 0.034(3) -0.009(3) 0.019(2) 0.003(3)
C9 0.025(2) 0.024(2) 0.026(2) 0.0012(17) 0.0093(18) 0.0018(17)
C10 0.029(2) 0.027(2) 0.022(2) 0.0019(18) 0.0057(19) -0.0008(19)
C11 0.024(2) 0.028(2) 0.031(2) 0.0010(19) 0.0095(19) -0.0025(19)
C12 0.030(2) 0.027(2) 0.031(2) 0.001(2) 0.007(2) -0.003(2)
C13 0.025(2) 0.033(3) 0.030(2) -0.002(2) 0.0059(19) -0.001(2)
C14 0.033(3) 0.027(3) 0.045(3) -0.011(2) 0.010(2) -0.005(2)
C15 0.046(3) 0.024(3) 0.055(3) 0.002(2) 0.022(3) -0.006(2)
C16 0.036(3) 0.032(3) 0.031(2) 0.002(2) 0.012(2) -0.003(2)
C17 0.037(2) 0.025(2) 0.024(2) 0.000(2) 0.0071(18) -0.011(2)
C18 0.044(3) 0.027(2) 0.026(2) 0.000(2) 0.001(2) -0.006(2)
C19 0.072(4) 0.030(3) 0.028(3) 0.009(2) 0.003(3) -0.009(3)
C20 0.090(4) 0.050(3) 0.022(2) -0.004(3) 0.021(3) -0.026(3)
C21 0.064(4) 0.047(3) 0.035(3) -0.015(3) 0.026(3) -0.021(3)
C22 0.047(3) 0.027(2) 0.028(2) -0.0075(19) 0.014(2) -0.008(2)
C23 0.035(3) 0.018(2) 0.028(2) -0.0029(18) 0.008(2) -0.0019(19)
C24 0.052(3) 0.039(3) 0.039(3) 0.005(2) 0.027(2) -0.003(3)
C25 0.031(3) 0.025(2) 0.044(3) 0.003(2) 0.002(2) 0.001(2)
C26 0.035(3) 0.023(2) 0.042(3) 0.001(2) 0.010(2) 0.004(2)
C27 0.051(3) 0.039(3) 0.036(3) 0.016(2) 0.017(2) -0.002(2)
B1 0.042(3) 0.033(3) 0.033(3) -0.001(2) 0.015(3) 0.005(3)

loop_
_geom_bond_atom_site_label_1
_geom_bond_atom_site_label_2
_geom_bond_distance
_geom_bond_site_symmetry_2
_geom_bond_publ_flag
Ir1 N1 2.070(3) . ?
Ir1 C9 2.072(4) . ?
Ir1 C1 2.101(5) . ?
Ir1 C2 2.162(5) . ?
Ir1 P1 2.3179(12) . ?
Ir1 C3 2.344(5) . ?
Ir1 C5 2.353(5) . ?
Ir1 C6 2.378(5) . ?
P1 C25 1.806(4) . ?
P1 C26 1.808(4) . ?
P1 C27 1.816(4) . ?
F1 B1 1.388(6) . ?
F2 B1 1.390(6) . ?
F3 B1 1.371(6) . ?
F4 B1 1.380(6) . ?
N1 C23 1.144(5) . ?
C1 C2 1.440(6) . ?
C1 C8 1.536(6) . ?
C1 H1 0.83(4) . ?
C2 C3 1.369(7) . ?
C2 H2 0.79(4) . ?
C3 C4 1.525(7) . ?
C3 H3 0.79(4) . ?
C4 C5 1.493(7) . ?
C4 H4A 0.9900 . ?
C4 H4B 0.9900 . ?
C5 C6 1.329(7) . ?
C5 H5 0.90(4) . ?
C6 C7 1.491(6) . ?
C6 H6 0.88(4) . ?
C7 C8 1.490(6) . ?
C7 H7A 0.9900 . ?
C7 H7B 0.9900 . ?
C8 H8A 0.9900 . ?
C8 H8B 0.9900 . ?
C9 C10 1.345(6) . ?
C9 C17 1.486(5) . ?
C10 C11 1.471(6) . ?
C10 H10 0.94(4) . ?
C11 C16 1.387(6) . ?
C11 C12 1.403(6) . ?
C12 C13 1.382(6) . ?
C12 H12 0.9500 . ?
C13 C14 1.360(6) . ?
C13 H13 0.9500 . ?
C14 C15 1.389(7) . ?
C14 H14 0.9500 . ?
C15 C16 1.381(6) . ?
C15 H15 0.9500 . ?
C16 H16 0.9500 . ?
C17 C22 1.378(6) . ?
C17 C18 1.396(6) . ?
C18 C19 1.384(6) . ?
C18 H18 0.9500 . ?
C19 C20 1.353(8) . ?
C19 H19 0.9500 . ?
C20 C21 1.368(8) . ?
C20 H20 0.9500 . ?
C21 C22 1.401(6) . ?
C21 H21 0.9500 . ?
C22 H22 0.9500 . ?
C23 C24 1.448(6) . ?
C24 H24A 0.9800 . ?
C24 H24B 0.9800 . ?
C24 H24C 0.9800 . ?
C25 H25A 0.9800 . ?
C25 H25B 0.9800 . ?
C25 H25C 0.9800 . ?
C26 H26A 0.9800 . ?
C26 H26B 0.9800 . ?
C26 H26C 0.9800 . ?
C27 H27A 0.9800 . ?
C27 H27B 0.9800 . ?
C27 H27C 0.9800 . ?
